data_7010558
loop_
_publ_author_name
'Shin, Jun Ho'
'Savage, William'
'Murphy, Vincent J.'
'Bonanno, Jeffrey B.'
'Churchill, David G.'
'Parkin, Gerard'

_publ_section_title
;
 The syntheses, structures and reactivity of
 bis(tert-butylcyclopentadienyl)molybdenum derivatives: nitrogen
 alkylation of an \h2-acetonitrile ligand and influence of the
 chalcogen on the barrier to inversion of chalcogenoether adducts
;
_journal_issue 11
_journal_name_full 'Journal of the Chemical Society, Dalton Transactions'
_journal_page_first 1732
_journal_paper_doi 10.1039/b100372k
_journal_year 2001
_chemical_formula_sum 'C18 H26 Cl2 Mo'
_chemical_formula_weight 409.23
_chemical_name_systematic
; 
? 
;
_space_group_IT_number 18
_symmetry_cell_setting orthorhombic
_symmetry_space_group_name_Hall 'P 2bc 2'
_symmetry_space_group_name_H-M 'P 2 21 21'
_atom_sites_solution_hydrogens geom
_atom_sites_solution_primary direct
_atom_sites_solution_secondary difmap
_audit_creation_method SHELXL-97
_cell_angle_alpha 90.00
_cell_angle_beta 90.00
_cell_angle_gamma 90.00
_cell_formula_units_Z 2
_cell_length_a 6.7510(10)
_cell_length_b 10.571(4)
_cell_length_c 12.660(5)
_cell_measurement_temperature 293(2)
_cell_volume 903.5(5)
_computing_structure_refinement 'SHELXL-97 (Sheldrick, 1997)'
_computing_structure_solution 'SHELXS-97 (Sheldrick, 1990)'
_diffrn_ambient_temperature 293(2)
_diffrn_measured_fraction_theta_full 0.999
_diffrn_measured_fraction_theta_max 0.999
_diffrn_radiation_monochromator graphite
_diffrn_radiation_source 'fine-focus sealed tube'
_diffrn_radiation_type MoK\a
_diffrn_radiation_wavelength 0.71073
_diffrn_reflns_av_R_equivalents 0.0000
_diffrn_reflns_av_sigmaI/netI 0.0298
_diffrn_reflns_limit_h_max 9
_diffrn_reflns_limit_h_min 0
_diffrn_reflns_limit_k_max 14
_diffrn_reflns_limit_k_min 0
_diffrn_reflns_limit_l_max 17
_diffrn_reflns_limit_l_min 0
_diffrn_reflns_number 1535
_diffrn_reflns_theta_full 29.99
_diffrn_reflns_theta_max 29.99
_diffrn_reflns_theta_min 3.02
_exptl_absorpt_coefficient_mu 1.014
_exptl_absorpt_correction_T_max 0.6872
_exptl_absorpt_correction_T_min 0.5814
_exptl_crystal_density_diffrn 1.504
_exptl_crystal_density_method 'not measured'
_exptl_crystal_F_000 420
_exptl_crystal_size_max 0.60
_exptl_crystal_size_mid 0.50
_exptl_crystal_size_min 0.40
_refine_diff_density_max 0.524
_refine_diff_density_min -0.613
_refine_diff_density_rms 0.067
_refine_ls_abs_structure_details 'Flack H D (1983), Acta Cryst. A39, 876-881'
_refine_ls_abs_structure_Flack -0.03(12)
_refine_ls_extinction_coef 0.033(3)
_refine_ls_extinction_expression Fc^*^=kFc[1+0.001xFc^2^\l^3^/sin(2\q)]^-1/4^
_refine_ls_extinction_method SHELXL
_refine_ls_goodness_of_fit_ref 1.021
_refine_ls_hydrogen_treatment mixed
_refine_ls_matrix_type full
_refine_ls_number_parameters 99
_refine_ls_number_reflns 1535
_refine_ls_number_restraints 0
_refine_ls_restrained_S_all 1.021
_refine_ls_R_factor_all 0.0456
_refine_ls_R_factor_gt 0.0359
_refine_ls_shift/su_max 0.000
_refine_ls_shift/su_mean 0.000
_refine_ls_structure_factor_coef Fsqd
_refine_ls_weighting_details 'calc w=1/[\s^2^(Fo^2^)+(0.0414P)^2^+0.4901P] where P=(Fo^2^+2Fc^2^)/3'
_refine_ls_weighting_scheme calc
_refine_ls_wR_factor_gt 0.0820
_refine_ls_wR_factor_ref 0.0876
_reflns_number_gt 1306
_reflns_number_total 1535
_reflns_threshold_expression >2sigma(I)
_cod_data_source_file b100372k.txt
_cod_data_source_block mcl10inv
_cod_depositor_comments
;
The following automatic conversions were performed:
'_symmetry_cell_setting' value 'Orthorhombic' changed to 'orthorhombic'
according to '/home/saulius/struct/CIF-dictionaries/cif_core.dic'
dictionary named 'cif_core.dic' version 2.4.1 from 2010-06-29.

Automatic conversion script
Id: cif_fix_enum 1527 2010-12-29 10:47:43Z saulius 
;
_cod_original_sg_symbol_H-M P22(1)2(1)
_cod_database_code 7010558

loop_
_symmetry_equiv_pos_as_xyz
'x, y, z'
'x, -y, -z'
'-x, -y+1/2, z+1/2'
'-x, y+1/2, -z+1/2'

loop_
_atom_site_label
_atom_site_type_symbol
_atom_site_fract_x
_atom_site_fract_y
_atom_site_fract_z
_atom_site_U_iso_or_equiv
_atom_site_adp_type
_atom_site_occupancy
_atom_site_symmetry_multiplicity
_atom_site_calc_flag
_atom_site_refinement_flags
_atom_site_disorder_assembly
_atom_site_disorder_group
Mo Mo 0.83247(5) 1.0000 1.0000 0.04445(17) Uani 1 2 d S . .
Cl Cl 1.11415(19) 0.89058(19) 1.08872(18) 0.1041(7) Uani 1 1 d . . .
C11 C 0.7297(8) 0.9457(4) 0.8313(4) 0.0547(12) Uani 1 1 d . . .
C12 C 0.8727(10) 0.8576(5) 0.8674(5) 0.0772(19) Uani 1 1 d . . .
H12A H 0.9951 0.8399 0.8316 0.080 Uiso 1 1 d R . .
C13 C 0.7927(12) 0.7876(4) 0.9518(5) 0.084(2) Uani 1 1 d . . .
H13A H 0.8556 0.7173 0.9862 0.080 Uiso 1 1 d R . .
C14 C 0.6097(10) 0.8329(5) 0.9744(4) 0.0683(17) Uani 1 1 d . . .
H14A H 0.5206 0.7997 1.0265 0.080 Uiso 1 1 d R . .
C15 C 0.5672(7) 0.9308(5) 0.9014(4) 0.0553(12) Uani 1 1 d . . .
H15A H 0.4431 0.9742 0.8938 0.080 Uiso 1 1 d R . .
C21 C 0.7231(9) 1.0174(5) 0.7270(4) 0.0656(14) Uani 1 1 d . . .
C22 C 0.9210(12) 1.0053(9) 0.6682(5) 0.110(2) Uani 1 1 d . . .
H22A H 1.0206 1.0463 0.7101 0.080 Uiso 1 1 d R . .
H22B H 0.9181 1.0426 0.5990 0.080 Uiso 1 1 d R . .
H22C H 0.9513 0.9169 0.6623 0.080 Uiso 1 1 d R . .
C23 C 0.6733(10) 1.1557(5) 0.7422(5) 0.0764(17) Uani 1 1 d . . .
H23A H 0.5458 1.1625 0.7753 0.080 Uiso 1 1 d R . .
H23B H 0.6710 1.1991 0.6756 0.080 Uiso 1 1 d R . .
H23C H 0.7719 1.1931 0.7870 0.080 Uiso 1 1 d R . .
C24 C 0.5626(16) 0.9553(7) 0.6591(5) 0.120(4) Uani 1 1 d . . .
H24A H 0.4367 0.9663 0.6931 0.080 Uiso 1 1 d R . .
H24B H 0.5915 0.8667 0.6532 0.080 Uiso 1 1 d R . .
H24C H 0.5584 0.9924 0.5899 0.080 Uiso 1 1 d R . .

loop_
_atom_site_aniso_label
_atom_site_aniso_U_11
_atom_site_aniso_U_22
_atom_site_aniso_U_33
_atom_site_aniso_U_23
_atom_site_aniso_U_13
_atom_site_aniso_U_12
Mo 0.02252(18) 0.0347(2) 0.0761(3) 0.0110(3) 0.000 0.000
Cl 0.0339(5) 0.1132(13) 0.1650(17) 0.0788(13) 0.0038(9) 0.0182(7)
C11 0.058(3) 0.0377(18) 0.068(3) -0.008(2) 0.026(2) -0.003(2)
C12 0.094(4) 0.045(2) 0.092(4) 0.004(3) 0.047(4) 0.026(3)
C13 0.135(6) 0.0306(19) 0.087(4) 0.005(2) 0.030(4) 0.001(3)
C14 0.090(4) 0.050(2) 0.064(4) -0.015(2) 0.025(3) -0.036(3)
C15 0.046(2) 0.058(3) 0.062(3) -0.025(2) 0.013(2) -0.015(2)
C21 0.081(3) 0.050(3) 0.065(3) 0.003(3) 0.019(3) -0.008(3)
C22 0.135(6) 0.099(5) 0.096(4) 0.029(5) 0.063(4) -0.001(8)
C23 0.086(4) 0.052(3) 0.092(4) 0.016(3) -0.013(4) 0.001(3)
C24 0.186(9) 0.105(6) 0.070(4) 0.000(4) 0.004(5) -0.064(6)

loop_
_atom_type_symbol
_atom_type_description
_atom_type_scat_dispersion_real
_atom_type_scat_dispersion_imag
_atom_type_scat_source
C C 0.0033 0.0016 'International Tables Vol C Tables 4.2.6.8 and 6.1.1.4'
H H 0.0000 0.0000 'International Tables Vol C Tables 4.2.6.8 and 6.1.1.4'
Cl Cl 0.1484 0.1585 'International Tables Vol C Tables 4.2.6.8 and 6.1.1.4'
Mo Mo -1.6832 0.6857 'International Tables Vol C Tables 4.2.6.8 and 6.1.1.4'

loop_
_geom_angle_atom_site_label_1
_geom_angle_atom_site_label_2
_geom_angle_atom_site_label_3
_geom_angle
_geom_angle_site_symmetry_1
_geom_angle_site_symmetry_3
_geom_angle_publ_flag
C12 Mo C12 166.3(4) . 2_577 ?
C12 Mo C15 58.8(2) . . ?
C12 Mo C15 134.8(2) 2_577 . ?
C12 Mo C15 134.8(2) . 2_577 ?
C12 Mo C15 58.8(2) 2_577 2_577 ?
C15 Mo C15 77.9(2) . 2_577 ?
C12 Mo C11 36.0(2) . . ?
C12 Mo C11 151.78(18) 2_577 . ?
C15 Mo C11 35.79(16) . . ?
C15 Mo C11 110.21(17) 2_577 . ?
C12 Mo C11 151.78(18) . 2_577 ?
C12 Mo C11 36.0(2) 2_577 2_577 ?
C15 Mo C11 110.21(17) . 2_577 ?
C15 Mo C11 35.79(16) 2_577 2_577 ?
C11 Mo C11 145.2(2) . 2_577 ?
C12 Mo C13 35.50(19) . . ?
C12 Mo C13 147.30(19) 2_577 . ?
C15 Mo C13 57.7(2) . . ?
C15 Mo C13 110.9(2) 2_577 . ?
C11 Mo C13 59.2(2) . . ?
C11 Mo C13 116.29(19) 2_577 . ?
C12 Mo C13 147.30(19) . 2_577 ?
C12 Mo C13 35.50(19) 2_577 2_577 ?
C15 Mo C13 110.9(2) . 2_577 ?
C15 Mo C13 57.7(2) 2_577 2_577 ?
C11 Mo C13 116.29(19) . 2_577 ?
C11 Mo C13 59.2(2) 2_577 2_577 ?
C13 Mo C13 166.8(4) . 2_577 ?
C12 Mo C14 58.3(2) . . ?
C12 Mo C14 132.8(2) 2_577 . ?
C15 Mo C14 35.51(19) . . ?
C15 Mo C14 79.36(19) 2_577 . ?
C11 Mo C14 59.56(16) . . ?
C11 Mo C14 97.02(17) 2_577 . ?
C13 Mo C14 33.6(2) . . ?
C13 Mo C14 133.3(3) 2_577 . ?
C12 Mo C14 132.8(2) . 2_577 ?
C12 Mo C14 58.3(2) 2_577 2_577 ?
C15 Mo C14 79.35(19) . 2_577 ?
C15 Mo C14 35.51(19) 2_577 2_577 ?
C11 Mo C14 97.02(17) . 2_577 ?
C11 Mo C14 59.56(16) 2_577 2_577 ?
C13 Mo C14 133.3(3) . 2_577 ?
C13 Mo C14 33.6(2) 2_577 2_577 ?
C14 Mo C14 100.1(3) . 2_577 ?
C12 Mo Cl 83.29(17) . 2_577 ?
C12 Mo Cl 86.23(18) 2_577 2_577 ?
C15 Mo Cl 119.77(14) . 2_577 ?
C15 Mo Cl 133.65(15) 2_577 2_577 ?
C11 Mo Cl 85.88(13) . 2_577 ?
C11 Mo Cl 121.91(14) 2_577 2_577 ?
C13 Mo Cl 114.51(18) . 2_577 ?
C13 Mo Cl 76.1(2) 2_577 2_577 ?
C14 Mo Cl 141.00(13) . 2_577 ?
C14 Mo Cl 101.67(17) 2_577 2_577 ?
C12 Mo Cl 86.23(18) . . ?
C12 Mo Cl 83.29(17) 2_577 . ?
C15 Mo Cl 133.65(15) . . ?
C15 Mo Cl 119.77(14) 2_577 . ?
C11 Mo Cl 121.91(14) . . ?
C11 Mo Cl 85.88(13) 2_577 . ?
C13 Mo Cl 76.1(2) . . ?
C13 Mo Cl 114.51(18) 2_577 . ?
C14 Mo Cl 101.67(17) . . ?
C14 Mo Cl 141.00(13) 2_577 . ?
Cl Mo Cl 80.58(7) 2_577 . ?
C12 C11 C15 104.6(5) . . ?
C12 C11 C21 128.8(5) . . ?
C15 C11 C21 125.1(5) . . ?
C12 C11 Mo 70.2(3) . . ?
C15 C11 Mo 71.5(3) . . ?
C21 C11 Mo 133.2(4) . . ?
C13 C12 C11 109.2(5) . . ?
C13 C12 Mo 75.0(3) . . ?
C11 C12 Mo 73.8(3) . . ?
C14 C13 C12 108.9(5) . . ?
C14 C13 Mo 73.2(3) . . ?
C12 C13 Mo 69.5(3) . . ?
C13 C14 C15 107.8(5) . . ?
C13 C14 Mo 73.2(3) . . ?
C15 C14 Mo 70.7(3) . . ?
C14 C15 C11 109.4(5) . . ?
C14 C15 Mo 73.8(3) . . ?
C11 C15 Mo 72.7(3) . . ?
C23 C21 C11 112.2(5) . . ?
C23 C21 C24 109.2(6) . . ?
C11 C21 C24 107.1(5) . . ?
C23 C21 C22 109.6(6) . . ?
C11 C21 C22 110.7(5) . . ?
C24 C21 C22 107.9(5) . . ?

loop_
_geom_bond_atom_site_label_1
_geom_bond_atom_site_label_2
_geom_bond_distance
_geom_bond_site_symmetry_2
_geom_bond_publ_flag
Mo C12 2.271(5) . ?
Mo C12 2.271(5) 2_577 ?
Mo C15 2.302(5) . ?
Mo C15 2.302(5) 2_577 ?
Mo C11 2.318(5) . ?
Mo C11 2.318(5) 2_577 ?
Mo C13 2.342(5) . ?
Mo C13 2.342(5) 2_577 ?
Mo C14 2.342(5) . ?
Mo C14 2.342(5) 2_577 ?
Mo Cl 2.4931(14) 2_577 ?
Mo Cl 2.4931(14) . ?
C11 C12 1.417(8) . ?
C11 C15 1.420(6) . ?
C11 C21 1.523(7) . ?
C12 C13 1.408(7) . ?
C13 C14 1.355(9) . ?
C14 C15 1.417(7) . ?
C21 C23 1.513(8) . ?
C21 C24 1.531(10) . ?
C21 C22 1.535(9) . ?
